data_2108947
loop_
_publ_author_name
'Bakowicz, Julia'
'Turowska-Tyrk, Ilona'

_publ_section_title
;
 The role of free space in photochemical reactions in crystals at high
 pressure -- the case of 9-methylanthracene
;
_journal_issue 2
_journal_name_full 'Acta Crystallographica Section B'
_journal_page_first
;
;
_journal_paper_doi 10.1107/S2052520622001810
_journal_volume 78
_journal_year 2022
_chemical_formula_sum 'C15 H12'
_chemical_formula_weight 192.25
_space_group_crystal_system monoclinic
_space_group_IT_number 14
_space_group_name_Hall '-P 2ybc'
_space_group_name_H-M_alt 'P 1 21/c 1'
_atom_sites_solution_hydrogens mixed
_atom_sites_solution_primary isomor
_audit_creation_method SHELXL-2014/7
_cell_angle_alpha 90
_cell_angle_beta 96.465(4)
_cell_angle_gamma 90
_cell_formula_units_Z 4
_cell_length_a 8.7885(4)
_cell_length_b 14.260(8)
_cell_length_c 8.0361(4)
_cell_measurement_pressure 100000
_cell_measurement_reflns_used 1213
_cell_measurement_temperature 298(2)
_cell_measurement_theta_max 22.13
_cell_measurement_theta_min 5.53
_cell_volume 1000.7(6)
_computing_cell_refinement 'CrysAlisPro (Rigaku OD, 2015)'
_computing_data_collection 'CrysAlisPro (Agilent Technologies, 2014)'
_computing_data_reduction 'CrysAlisPro (Rigaku OD, 2015)'
_computing_molecular_graphics 'ORTEP-3 for Windows (Farrugia, 2012)'
_computing_publication_material 'SHELXL-2014/7 (Sheldrick, 2015)'
_computing_structure_refinement 'SHELXL-2014/7 (Sheldrick, 2015)'
_diffrn_ambient_pressure 100000
_diffrn_ambient_temperature 298(2)
_diffrn_detector_area_resol_mean 15.9718
_diffrn_measured_fraction_theta_full 0.314
_diffrn_measured_fraction_theta_max 0.309
_diffrn_measurement_device_type 'KM4 with Eos CCD'
_diffrn_measurement_method '\f- and \w scans'
_diffrn_radiation_monochromator graphite
_diffrn_radiation_source 'fine-focus sealed tube'
_diffrn_radiation_type MoK\a
_diffrn_radiation_wavelength 0.71073
_diffrn_reflns_av_R_equivalents 0.0338
_diffrn_reflns_av_unetI/netI 0.0243
_diffrn_reflns_Laue_measured_fraction_full 0.314
_diffrn_reflns_Laue_measured_fraction_max 0.309
_diffrn_reflns_limit_h_max 10
_diffrn_reflns_limit_h_min -10
_diffrn_reflns_limit_k_max 4
_diffrn_reflns_limit_k_min -4
_diffrn_reflns_limit_l_max 9
_diffrn_reflns_limit_l_min -9
_diffrn_reflns_number 4514
_diffrn_reflns_point_group_measured_fraction_full 0.314
_diffrn_reflns_point_group_measured_fraction_max 0.309
_diffrn_reflns_theta_full 25.242
_diffrn_reflns_theta_max 25.413
_diffrn_reflns_theta_min 5.559
_exptl_absorpt_coefficient_mu 0.072
_exptl_absorpt_correction_T_max 1.00
_exptl_absorpt_correction_T_min 0.49
_exptl_absorpt_correction_type multi-scan
_exptl_absorpt_process_details
;
SCALE3 ABSPACK (Rigaku Oxford Diffraction, 2015).
;
_exptl_crystal_colour colourless
_exptl_crystal_density_diffrn 1.276
_exptl_crystal_description block
_exptl_crystal_F_000 408
_exptl_crystal_size_max 0.28
_exptl_crystal_size_mid 0.25
_exptl_crystal_size_min 0.05
_refine_diff_density_max 0.138
_refine_diff_density_min -0.109
_refine_diff_density_rms 0.026
_refine_ls_extinction_method none
_refine_ls_goodness_of_fit_ref 1.070
_refine_ls_hydrogen_treatment constr
_refine_ls_matrix_type full
_refine_ls_number_parameters 69
_refine_ls_number_reflns 570
_refine_ls_number_restraints 77
_refine_ls_restrained_S_all 1.021
_refine_ls_R_factor_all 0.1273
_refine_ls_R_factor_gt 0.0886
_refine_ls_shift/su_max 0.000
_refine_ls_shift/su_mean 0.000
_refine_ls_structure_factor_coef Fsqd
_refine_ls_weighting_details 'w=1/[\s^2^(Fo^2^)+(0.1025P)^2^+1.0585P] where P=(Fo^2^+2Fc^2^)/3'
_refine_ls_weighting_scheme calc
_refine_ls_wR_factor_gt 0.2202
_refine_ls_wR_factor_ref 0.2491
_reflns_Friedel_coverage 0.000
_reflns_number_gt 374
_reflns_number_total 570
_reflns_threshold_expression 'I > 2\s(I)'
_cod_data_source_file xk5091sup1.cif
_cod_data_source_block 0.1GPa_5.5hUV
_cod_original_sg_symbol_H-M 'P 21/c'
_cod_database_code 2108947
_shelx_shelxl_version_number 2014/7
_shelx_space_group_comment
;
The symmetry employed for this shelxl refinement is uniquely defined
by the following loop, which should always be used as a source of
symmetry information in preference to the above space-group names.
They are only intended as comments.
;

loop_
_space_group_symop_operation_xyz
'x, y, z'
'x, -y+1/2, z+1/2'
'-x, -y, -z'
'-x, y-1/2, -z-1/2'

loop_
_atom_site_label
_atom_site_type_symbol
_atom_site_fract_x
_atom_site_fract_y
_atom_site_fract_z
_atom_site_U_iso_or_equiv
_atom_site_adp_type
_atom_site_occupancy
_atom_site_site_symmetry_order
_atom_site_calc_flag
_atom_site_refinement_flags_posn
_atom_site_refinement_flags_adp
_atom_site_refinement_flags_occupancy
_atom_site_disorder_assembly
_atom_site_disorder_group
C11M C 1.0226(3) 0.3983(7) 0.1469(5) 0.0543(11) Uiso 0.884(7) 1 d DG U P A 1
C1M C 1.1035(4) 0.4198(7) 0.3064(5) 0.063(2) Uiso 0.884(7) 1 d DG U P A 1
H1M H 1.0422 0.4553 0.4002 0.075 Uiso 0.884(7) 1 d G U P A 1
C2M C 1.2535(4) 0.4002(8) 0.3433(5) 0.070(2) Uiso 0.884(7) 1 d G U P A 1
H2M H 1.3099 0.4134 0.4557 0.084 Uiso 0.884(7) 1 d G U P A 1
C3M C 1.3375(3) 0.3580(8) 0.2242(6) 0.068(2) Uiso 0.884(7) 1 d G U P A 1
H3M H 1.4514 0.3447 0.2539 0.081 Uiso 0.884(7) 1 d G U P A 1
C4M C 1.2674(4) 0.3363(7) 0.0726(5) 0.0601(19) Uiso 0.884(7) 1 d DG U P A 1
H4M H 1.3202 0.3048 -0.0167 0.072 Uiso 0.884(7) 1 d G U P A 1
C12M C 1.1093(4) 0.3540(7) 0.0272(4) 0.0543(11) Uiso 0.884(7) 1 d DG U P A 1
C14M C 0.7927(4) 0.3862(7) -0.0514(5) 0.0543(11) Uiso 0.884(7) 1 d DG U P A 1
C8M C 0.6327(4) 0.3964(7) -0.0991(5) 0.062(2) Uiso 0.884(7) 1 d DG U P A 1
H8M H 0.5647 0.4265 -0.0178 0.074 Uiso 0.884(7) 1 d G U P A 1
C7M C 0.5662(3) 0.3709(8) -0.2524(5) 0.071(2) Uiso 0.884(7) 1 d G U P A 1
H7M H 0.4427 0.3818 -0.2870 0.085 Uiso 0.884(7) 1 d G U P A 1
C6M C 0.6550(4) 0.3312(8) -0.3699(5) 0.070(2) Uiso 0.884(7) 1 d G U P A 1
H6M H 0.6042 0.3127 -0.4790 0.084 Uiso 0.884(7) 1 d G U P A 1
C5M C 0.8063(5) 0.3196(8) -0.3312(5) 0.063(2) Uiso 0.884(7) 1 d DG U P A 1
H5M H 0.8716 0.2925 -0.4110 0.076 Uiso 0.884(7) 1 d G U P A 1
C13M C 0.8818(3) 0.3471(8) -0.1733(5) 0.0543(11) Uiso 0.884(7) 1 d DG U P A 1
C9M C 0.8650(6) 0.4131(11) 0.1063(7) 0.0543(11) Uiso 0.884(7) 1 d D U P A 1
C10M C 1.0371(6) 0.3306(12) -0.1292(6) 0.0543(11) Uiso 0.884(7) 1 d D U P A 1
H10M H 1.0940 0.3031 -0.2070 0.065 Uiso 0.884(7) 1 calc R U P A 1
C15M C 0.7721(9) 0.4551(12) 0.2354(9) 0.076(6) Uani 0.884(7) 1 d D U P A 1
H15A H 0.6670 0.4606 0.1886 0.114 Uiso 0.884(7) 1 calc R U P A 1
H15B H 0.7786 0.4152 0.3322 0.114 Uiso 0.884(7) 1 calc R U P A 1
H15C H 0.8117 0.5160 0.2672 0.114 Uiso 0.884(7) 1 calc R U P A 1
C11D C 1.026(2) 0.417(2) 0.197(3) 0.061(6) Uiso 0.116(7) 1 d DG U P A 2
C1D C 1.066(3) 0.396(3) 0.365(3) 0.060(12) Uiso 0.116(7) 1 d DG U P A 2
H1D H 0.9977 0.4072 0.4431 0.072 Uiso 0.116(7) 1 d G U P A 2
C2D C 1.210(3) 0.361(4) 0.419(3) 0.067(7) Uiso 0.116(7) 1 d G U P A 2
H2D H 1.2327 0.3419 0.5449 0.081 Uiso 0.116(7) 1 d G U P A 2
C3D C 1.315(3) 0.345(4) 0.308(4) 0.057(6) Uiso 0.116(7) 1 d G U P A 2
H3D H 1.4231 0.3205 0.3504 0.069 Uiso 0.116(7) 1 d G U P A 2
C4D C 1.277(3) 0.367(4) 0.141(3) 0.070(13) Uiso 0.116(7) 1 d DG U P A 2
H4D H 1.3473 0.3559 0.0487 0.084 Uiso 0.116(7) 1 d G U P A 2
C12D C 1.135(2) 0.403(3) 0.085(2) 0.061(6) Uiso 0.116(7) 1 d DG U P A 2
C14D C 0.817(3) 0.420(2) -0.040(3) 0.061(6) Uiso 0.116(7) 1 d DG U P A 2
C8D C 0.665(3) 0.400(4) -0.087(4) 0.071(9) Uiso 0.116(7) 1 d DG U P A 2
H8D H 0.5886 0.4182 -0.0034 0.085 Uiso 0.116(7) 1 d G U P A 2
C7D C 0.619(3) 0.362(5) -0.244(4) 0.081(6) Uiso 0.116(7) 1 d G U P A 2
H7D H 0.5031 0.3492 -0.2762 0.097 Uiso 0.116(7) 1 d G U P A 2
C6D C 0.725(4) 0.344(5) -0.353(4) 0.078(6) Uiso 0.116(7) 1 d G U P A 2
H6D H 0.6838 0.3158 -0.4557 0.093 Uiso 0.116(7) 1 d G U P A 2
C5D C 0.878(3) 0.363(4) -0.307(3) 0.069(13) Uiso 0.116(7) 1 d DG U P A 2
H5D H 0.9695 0.3486 -0.3788 0.083 Uiso 0.116(7) 1 d G U P A 2
C13D C 0.925(2) 0.401(3) -0.152(3) 0.061(6) Uiso 0.116(7) 1 d DG U P A 2
C9D C 0.877(3) 0.4622(15) 0.128(3) 0.061(6) Uiso 0.116(7) 1 d D U P A 2
C10D C 1.090(3) 0.4260(17) -0.097(3) 0.061(6) Uiso 0.116(7) 1 d D U P A 2
H10D H 1.1544 0.3890 -0.1640 0.073 Uiso 0.116(7) 1 calc R U P A 2
C15D C 0.752(6) 0.461(5) 0.248(7) 0.087(12) Uiso 0.116(7) 1 d D U P A 2
H15D H 0.6616 0.4909 0.1947 0.131 Uiso 0.116(7) 1 calc R U P A 2
H15E H 0.7293 0.3974 0.2746 0.131 Uiso 0.116(7) 1 calc R U P A 2
H15F H 0.7881 0.4943 0.3485 0.131 Uiso 0.116(7) 1 calc R U P A 2

loop_
_atom_site_aniso_label
_atom_site_aniso_U_11
_atom_site_aniso_U_22
_atom_site_aniso_U_33
_atom_site_aniso_U_23
_atom_site_aniso_U_13
_atom_site_aniso_U_12
C15M 0.068(4) 0.10(2) 0.063(4) -0.017(6) 0.018(3) 0.003(6)

loop_
_atom_type_symbol
_atom_type_description
_atom_type_scat_dispersion_real
_atom_type_scat_dispersion_imag
_atom_type_scat_source
C C 0.0033 0.0016 'International Tables Vol C Tables 4.2.6.8 and 6.1.1.4'
H H 0.0000 0.0000 'International Tables Vol C Tables 4.2.6.8 and 6.1.1.4'

loop_
_geom_angle_atom_site_label_1
_geom_angle_atom_site_label_2
_geom_angle_atom_site_label_3
_geom_angle
_geom_angle_site_symmetry_1
_geom_angle_site_symmetry_3
_geom_angle_publ_flag
C9M C11M C1M 123.7(4) . . ?
C9M C11M C12M 119.6(4) . . ?
C1M C11M C12M 116.6 . . ?
C2M C1M C11M 122.0 . . ?
C1M C2M C3M 120.9 . . ?
C4M C3M C2M 119.7 . . ?
C3M C4M C12M 122.0 . . ?
C10M C12M C4M 121.7(4) . . ?
C10M C12M C11M 119.4(4) . . ?
C4M C12M C11M 118.9 . . ?
C9M C14M C8M 123.2(4) . . ?
C9M C14M C13M 119.7(4) . . ?
C8M C14M C13M 117.1 . . ?
C7M C8M C14M 122.1 . . ?
C8M C7M C6M 120.2 . . ?
C5M C6M C7M 120.3 . . ?
C6M C5M C13M 121.6 . . ?
C10M C13M C5M 121.9(4) . . ?
C10M C13M C14M 119.2(4) . . ?
C5M C13M C14M 118.8 . . ?
C11M C9M C14M 120.2(6) . . ?
C11M C9M C15M 119.7(5) . . ?
C14M C9M C15M 120.1(5) . . ?
C12M C10M C13M 121.8(6) . . ?
C1D C11D C12D 118.7 . . ?
C1D C11D C9D 124.2(13) . . ?
C12D C11D C9D 116.8(13) . . ?
C2D C1D C11D 120.5 . . ?
C3D C2D C1D 120.8 . . ?
C2D C3D C4D 119.5 . . ?
C3D C4D C12D 120.3 . . ?
C4D C12D C11D 120.1 . . ?
C4D C12D C10D 121.7(14) . . ?
C11D C12D C10D 118.2(14) . . ?
C8D C14D C13D 119.1 . . ?
C8D C14D C9D 123.6(14) . . ?
C13D C14D C9D 117.3(14) . . ?
C14D C8D C7D 120.4 . . ?
C6D C7D C8D 119.9 . . ?
C7D C6D C5D 120.5 . . ?
C6D C5D C13D 120.1 . . ?
C5D C13D C14D 120.0 . . ?
C5D C13D C10D 122.5(15) . . ?
C14D C13D C10D 117.5(15) . . ?
C11D C9D C14D 110.8(16) . . ?
C11D C9D C15D 115(3) . . ?
C14D C9D C15D 111(2) . . ?
C11D C9D C10D 107.7(18) . 3_765 ?
C14D C9D C10D 107.4(18) . 3_765 ?
C15D C9D C10D 105(2) . 3_765 ?
C12D C10D C13D 111.7(16) . . ?
C12D C10D C9D 109(2) . 3_765 ?
C13D C10D C9D 112(2) . 3_765 ?

loop_
_geom_bond_atom_site_label_1
_geom_bond_atom_site_label_2
_geom_bond_distance
_geom_bond_site_symmetry_2
_geom_bond_publ_flag
C11M C9M 1.403(6) . ?
C11M C1M 1.4276 . ?
C11M C12M 1.4380 . ?
C1M C2M 1.3469 . ?
C2M C3M 1.4079 . ?
C3M C4M 1.3385 . ?
C4M C12M 1.4191 . ?
C12M C10M 1.384(7) . ?
C14M C9M 1.406(7) . ?
C14M C8M 1.4224 . ?
C14M C13M 1.4345 . ?
C8M C7M 1.3527 . ?
C7M C6M 1.4087 . ?
C6M C5M 1.3417 . ?
C5M C13M 1.4193 . ?
C13M C10M 1.391(6) . ?
C9M C15M 1.514(10) . ?
C11D C1D 1.3836 . ?
C11D C12D 1.3982 . ?
C11D C9D 1.511(16) . ?
C1D C2D 1.3819 . ?
C2D C3D 1.3688 . ?
C3D C4D 1.3852 . ?
C4D C12D 1.3862 . ?
C12D C10D 1.506(16) . ?
C14D C8D 1.3760 . ?
C14D C13D 1.4011 . ?
C14D C9D 1.521(16) . ?
C8D C7D 1.3950 . ?
C7D C6D 1.3667 . ?
C6D C5D 1.3792 . ?
C5D C13D 1.3808 . ?
C13D C10D 1.510(16) . ?
C9D C15D 1.533(19) . ?
C9D C10D 1.647(19) 3_765 ?
C10D C9D 1.647(19) 3_765 ?

_cod_database_fobs_code 2108947
